data_4514374
loop_
_publ_author_name
'Venkatramaiah, N.'
'Kumar, G. Dinesh'
'Chandrasekaran, Yogesh'
'Ganduri, Ramesh'
'Patil, Satish'

_publ_section_title
;
 Efficient Blue and Yellow Organic Light-Emitting Diodes Enabled by
 Aggregation-Induced Emission.
;
_journal_issue 4
_journal_name_full 'ACS applied materials &amp; interfaces'
_journal_page_first 3838
_journal_page_last 3847
_journal_paper_doi 10.1021/acsami.7b11025
_journal_volume 10
_journal_year 2018
_chemical_formula_moiety 'C50 H35 N3 O2'
_chemical_formula_sum 'C50 H35 N3 O2'
_chemical_formula_weight 709.81
_space_group_crystal_system monoclinic
_space_group_IT_number 14
_space_group_name_Hall '-P 2ybc'
_space_group_name_H-M_alt 'P 1 21/c 1'
_symmetry_space_group_name_Hall '-P 2ybc'
_symmetry_space_group_name_H-M 'P 1 21/c 1'
_atom_sites_solution_hydrogens geom
_atom_sites_solution_primary direct
_audit_creation_date 2016-08-28
_audit_creation_method
;
Olex2 1.2
(compiled 2016.02.19 svn.r3266 for OlexSys, GUI svn.r5155)
;
_cell_angle_alpha 90
_cell_angle_beta 96.846(3)
_cell_angle_gamma 90
_cell_formula_units_Z 4
_cell_length_a 15.4604(6)
_cell_length_b 15.1030(6)
_cell_length_c 17.6028(6)
_cell_measurement_reflns_used 4489
_cell_measurement_temperature 100(10)
_cell_measurement_theta_max 25
_cell_measurement_theta_min 2.541
_cell_volume 4080.9(3)
_computing_molecular_graphics 'Olex2 (Dolomanov et al., 2009)'
_computing_publication_material 'Olex2 (Dolomanov et al., 2009)'
_computing_structure_refinement 'ShelXL (Sheldrick, 2015)'
_computing_structure_solution 'ShelXS (Sheldrick, 2008)'
_diffrn_ambient_temperature 100(10)
_diffrn_measured_fraction_theta_full 0.999
_diffrn_measured_fraction_theta_max 0.999
_diffrn_measurement_device_type 'Xcaliber, Eos, Nova'
_diffrn_radiation_type MoK\a
_diffrn_radiation_wavelength 0.71073
_diffrn_reflns_av_R_equivalents 0.0834
_diffrn_reflns_av_unetI/netI 0.1011
_diffrn_reflns_Laue_measured_fraction_full 0.999
_diffrn_reflns_Laue_measured_fraction_max 0.999
_diffrn_reflns_limit_h_max 18
_diffrn_reflns_limit_h_min -11
_diffrn_reflns_limit_k_max 16
_diffrn_reflns_limit_k_min -17
_diffrn_reflns_limit_l_max 19
_diffrn_reflns_limit_l_min -20
_diffrn_reflns_number 32086
_diffrn_reflns_point_group_measured_fraction_full 0.999
_diffrn_reflns_point_group_measured_fraction_max 0.999
_diffrn_reflns_theta_full 25.000
_diffrn_reflns_theta_max 25.000
_diffrn_reflns_theta_min 2.541
_exptl_absorpt_coefficient_mu 0.071
_exptl_absorpt_correction_T_max 1.0000
_exptl_absorpt_correction_T_min 0.95053
_exptl_absorpt_correction_type multi-scan
_exptl_absorpt_process_details
'CrysAlisPro 1 .171. 38. 41 (Rigaku Oxford Diffraction 2015) Emphirical absorption correction using spherical harmonic, implemented in SCALE3 ABSPACK scaling algorithm.'
_exptl_crystal_colour 'clear light colourless'
_exptl_crystal_colour_lustre clear
_exptl_crystal_colour_modifier light
_exptl_crystal_colour_primary colourless
_exptl_crystal_density_diffrn 1.155
_exptl_crystal_description plate
_exptl_crystal_F_000 1488
_exptl_crystal_size_max 0.23
_exptl_crystal_size_mid 0.22
_exptl_crystal_size_min 0.21
_refine_diff_density_max 1.406
_refine_diff_density_min -0.636
_refine_diff_density_rms 0.096
_refine_ls_extinction_method none
_refine_ls_goodness_of_fit_ref 1.044
_refine_ls_hydrogen_treatment constr
_refine_ls_matrix_type full
_refine_ls_number_parameters 497
_refine_ls_number_reflns 7190
_refine_ls_number_restraints 0
_refine_ls_restrained_S_all 1.044
_refine_ls_R_factor_all 0.1683
_refine_ls_R_factor_gt 0.1279
_refine_ls_shift/su_max 0.000
_refine_ls_shift/su_mean 0.000
_refine_ls_structure_factor_coef Fsqd
_refine_ls_weighting_details 'w=1/[\s^2^(Fo^2^)+(0.0870P)^2^+33.0450P] where P=(Fo^2^+2Fc^2^)/3'
_refine_ls_weighting_scheme calc
_refine_ls_wR_factor_gt 0.3043
_refine_ls_wR_factor_ref 0.3252
_reflns_Friedel_coverage 0.000
_reflns_number_gt 4489
_reflns_number_total 7190
_reflns_threshold_expression 'I > 2\s(I)'
_cod_data_source_file am7b11025_si_003.cif
_cod_data_source_block cbz-phthalimide-red
_cod_depositor_comments 'Adding full bibliography for 4514373--4514374.cif.'
_cod_database_code 4514374
_shelx_space_group_comment
;
The symmetry employed for this shelxl refinement is uniquely defined
by the following loop, which should always be used as a source of
symmetry information in preference to the above space-group names.
They are only intended as comments.
;
_olex2_refinement_description
;
1. Fixed Uiso
 At 1.2 times of:
  All C(H) groups, All C(H,H) groups
 At 1.5 times of:
  All C(H,H,H) groups
2.a Secondary CH2 refined with riding coordinates:
 C48C(H48A,H48B)
2.b Aromatic/amide H refined with riding coordinates:
 C29C(H29C), C41C(H41C), C35C(H35C), C38C(H38C), C33C(H33C), C36C(H36C),
 C32C(H32C), C11C(H11C), C30C(H30C), C26C(H26C), C27C(H27C), C5C(H5C),
 C14C(H14C), C10C(H10C), C2C(H2C), C8C(H8C), C3C(H3C), C17C(H17C), C4C(H4C),
 C9C(H9C), C15C(H15C), C16C(H16C), C23C(H23C), C22C(H22C), C20C(H20C),
 C21C(H21C), C50C(H50C), C49C(H49C), C46C(H46C), C47C(H47C)
2.c Idealised Me refined as rotating group:
 C51C(H51A,H51B,H51C)
;
_shelx_shelxl_version_number 2014/7
_olex2_submission_special_instructions 'No special instructions were received'

loop_
_space_group_symop_operation_xyz
'x, y, z'
'-x, y+1/2, -z+1/2'
'-x, -y, -z'
'x, -y-1/2, z-1/2'

loop_
_atom_site_label
_atom_site_type_symbol
_atom_site_fract_x
_atom_site_fract_y
_atom_site_fract_z
_atom_site_U_iso_or_equiv
_atom_site_adp_type
_atom_site_occupancy
_atom_site_site_symmetry_order
_atom_site_calc_flag
_atom_site_refinement_flags_posn
N2N N 0.3409(3) 0.6287(3) 0.3992(3) 0.0172(11) Uani 1 1 d .
N1N N 0.7588(3) 0.6566(3) 0.1719(3) 0.0170(11) Uani 1 1 d .
O2O O 0.7759(3) 0.6042(4) 0.7902(3) 0.0458(15) Uani 1 1 d .
C31C C 0.7636(4) 0.6448(4) 0.2525(3) 0.0186(13) Uani 1 1 d .
O1O O 1.0136(4) 0.5677(5) 0.6600(3) 0.070(2) Uani 1 1 d .
C28C C 0.6039(4) 0.6130(4) 0.4925(3) 0.0175(13) Uani 1 1 d .
C29C C 0.5713(4) 0.5560(4) 0.4363(3) 0.0184(13) Uani 1 1 d .
H29C H 0.6081 0.5140 0.4187 0.022 Uiso 1 1 calc R
C42C C 0.6962(4) 0.6057(4) 0.5340(3) 0.0152(12) Uani 1 1 d .
C41C C 0.7051(4) 0.6040(4) 0.6130(3) 0.0154(12) Uani 1 1 d .
H41C H 0.6564 0.6098 0.6389 0.019 Uiso 1 1 calc R
C37C C 0.7707(4) 0.6017(4) 0.4935(3) 0.0159(12) Uani 1 1 d .
C6C C 0.8003(4) 0.6642(4) 0.0511(3) 0.0206(13) Uani 1 1 d .
C35C C 0.7135(4) 0.6808(4) 0.3718(3) 0.0221(14) Uani 1 1 d .
H35C H 0.6785 0.7152 0.3996 0.026 Uiso 1 1 calc R
C1C C 0.8293(4) 0.6735(4) 0.1307(3) 0.0157(12) Uani 1 1 d .
C7C C 0.7093(4) 0.6406(4) 0.0459(3) 0.0189(13) Uani 1 1 d .
C38C C 0.8517(4) 0.5890(4) 0.5360(3) 0.0183(13) Uani 1 1 d .
H38C H 0.9010 0.5826 0.5110 0.022 Uiso 1 1 calc R
C40C C 0.7863(4) 0.5936(4) 0.6532(3) 0.0170(12) Uani 1 1 d .
C34C C 0.7671(4) 0.6154(4) 0.4094(3) 0.0186(13) Uani 1 1 d .
C25C C 0.4297(4) 0.6250(4) 0.4281(3) 0.0169(12) Uani 1 1 d .
C33C C 0.8214(4) 0.5670(4) 0.3680(4) 0.0204(13) Uani 1 1 d .
H33C H 0.8593 0.5255 0.3926 0.025 Uiso 1 1 calc R
C12C C 0.6853(4) 0.6361(4) 0.1216(3) 0.0188(13) Uani 1 1 d .
C36C C 0.7118(4) 0.6946(4) 0.2950(3) 0.0174(12) Uani 1 1 d .
H36C H 0.6755 0.7380 0.2710 0.021 Uiso 1 1 calc R
C32C C 0.8190(4) 0.5809(4) 0.2887(3) 0.0169(12) Uani 1 1 d .
H32C H 0.8543 0.5475 0.2605 0.020 Uiso 1 1 calc R
C11C C 0.6017(4) 0.6140(4) 0.1352(3) 0.0184(13) Uani 1 1 d .
H11C H 0.5863 0.6115 0.1847 0.022 Uiso 1 1 calc R
C30C C 0.4861(4) 0.5585(4) 0.4050(3) 0.0208(13) Uani 1 1 d .
H30C H 0.4651 0.5168 0.3685 0.025 Uiso 1 1 calc R
C39C C 0.8593(4) 0.5859(4) 0.6139(3) 0.0189(13) Uani 1 1 d .
C13C C 0.2713(4) 0.6365(4) 0.4430(3) 0.0192(13) Uani 1 1 d .
C26C C 0.4638(4) 0.6861(4) 0.4831(3) 0.0196(13) Uani 1 1 d .
H26C H 0.4293 0.7322 0.4974 0.024 Uiso 1 1 calc R
C27C C 0.5500(4) 0.6778(4) 0.5165(3) 0.0169(12) Uani 1 1 d .
H27C H 0.5715 0.7163 0.5555 0.020 Uiso 1 1 calc R
C5C C 0.8568(4) 0.6800(4) -0.0010(3) 0.0209(13) Uani 1 1 d .
H5C H 0.8382 0.6756 -0.0531 0.025 Uiso 1 1 calc R
C24C C 0.3066(4) 0.6283(4) 0.3229(3) 0.0212(13) Uani 1 1 d .
C14C C 0.2726(4) 0.6387(4) 0.5243(3) 0.0208(13) Uani 1 1 d .
H14C H 0.3244 0.6377 0.5570 0.025 Uiso 1 1 calc R
C18C C 0.1943(4) 0.6382(4) 0.3941(4) 0.0228(14) Uani 1 1 d .
C10C C 0.5420(4) 0.5957(4) 0.0723(4) 0.0225(14) Uani 1 1 d .
H10C H 0.4855 0.5801 0.0800 0.027 Uiso 1 1 calc R
C2C C 0.9142(4) 0.6959(4) 0.1570(4) 0.0239(14) Uani 1 1 d .
H2C H 0.9331 0.7000 0.2090 0.029 Uiso 1 1 calc R
C8C C 0.6458(4) 0.6206(4) -0.0168(3) 0.0217(13) Uani 1 1 d .
H8C H 0.6597 0.6218 -0.0668 0.026 Uiso 1 1 calc R
C3C C 0.9694(4) 0.7119(4) 0.1032(4) 0.0256(15) Uani 1 1 d .
H3C H 1.0263 0.7294 0.1196 0.031 Uiso 1 1 calc R
C19C C 0.2138(4) 0.6363(4) 0.3173(4) 0.0256(14) Uani 1 1 d .
C17C C 0.1137(4) 0.6430(4) 0.4233(4) 0.0301(16) Uani 1 1 d .
H17C H 0.0616 0.6460 0.3910 0.036 Uiso 1 1 calc R
C4C C 0.9437(4) 0.7029(4) 0.0246(4) 0.0277(15) Uani 1 1 d .
H4C H 0.9835 0.7120 -0.0103 0.033 Uiso 1 1 calc R
C9C C 0.5630(4) 0.5996(4) -0.0015(3) 0.0202(13) Uani 1 1 d .
H9C H 0.5202 0.5876 -0.0420 0.024 Uiso 1 1 calc R
C15C C 0.1921(4) 0.6426(4) 0.5516(4) 0.0245(14) Uani 1 1 d .
H15C H 0.1903 0.6449 0.6041 0.029 Uiso 1 1 calc R
C16C C 0.1147(4) 0.6430(5) 0.5034(4) 0.0316(16) Uani 1 1 d .
H16C H 0.0622 0.6434 0.5243 0.038 Uiso 1 1 calc R
N3N N 0.9083(5) 0.5851(6) 0.7419(3) 0.064(3) Uani 1 1 d .
C48C C 1.0718(4) 0.5480(4) 0.9191(4) 0.0236(14) Uani 1 1 d .
H48A H 1.0475 0.5885 0.9537 0.028 Uiso 1 1 calc R
H48B H 1.0799 0.4922 0.9462 0.028 Uiso 1 1 calc R
C23C C 0.3501(4) 0.6251(4) 0.2566(4) 0.0258(14) Uani 1 1 d .
H23C H 0.4105 0.6208 0.2598 0.031 Uiso 1 1 calc R
C45C C 0.8182(5) 0.5941(6) 0.7367(4) 0.0414(19) Uani 1 1 d .
C51C C 1.3132(5) 0.6200(5) 0.9415(4) 0.0361(17) Uani 1 1 d .
H51A H 1.3309 0.5763 0.9069 0.054 Uiso 1 1 calc GR
H51B H 1.3548 0.6222 0.9865 0.054 Uiso 1 1 calc GR
H51C H 1.3099 0.6769 0.9170 0.054 Uiso 1 1 calc GR
C22C C 0.2982(5) 0.6285(5) 0.1868(4) 0.0385(18) Uani 1 1 d .
H22C H 0.3247 0.6257 0.1422 0.046 Uiso 1 1 calc R
C43C C 0.9391(5) 0.5768(6) 0.6728(4) 0.046(2) Uani 1 1 d .
C20C C 0.1674(5) 0.6395(6) 0.2454(4) 0.0409(19) Uani 1 1 d .
H20C H 0.1070 0.6441 0.2411 0.049 Uiso 1 1 calc R
C21C C 0.2069(5) 0.6362(6) 0.1809(4) 0.047(2) Uani 1 1 d .
H21C H 0.1741 0.6390 0.1331 0.056 Uiso 1 1 calc R
C50C C 1.2223(9) 0.5950(8) 0.9643(8) 0.093(4) Uani 1 1 d .
H50C H 1.2143 0.5906 1.0157 0.111 Uiso 1 1 calc R
C49C C 1.1589(7) 0.5807(8) 0.9129(11) 0.143(8) Uani 1 1 d .
H49C H 1.1701 0.5931 0.8633 0.171 Uiso 1 1 calc R
C46C C 0.9818(10) 0.6101(7) 0.8201(8) 0.110(6) Uani 1 1 d .
H46C H 1.0073 0.6631 0.8377 0.132 Uiso 1 1 calc R
C47C C 0.9894(9) 0.5292(6) 0.8462(8) 0.107(6) Uani 1 1 d .
H47C H 0.9596 0.4777 0.8304 0.129 Uiso 1 1 calc R

loop_
_atom_site_aniso_label
_atom_site_aniso_U_11
_atom_site_aniso_U_22
_atom_site_aniso_U_33
_atom_site_aniso_U_23
_atom_site_aniso_U_13
_atom_site_aniso_U_12
N2N 0.011(2) 0.028(3) 0.012(2) 0.002(2) -0.0004(19) -0.001(2)
N1N 0.013(3) 0.021(3) 0.016(3) 0.000(2) 0.000(2) -0.0002(19)
O2O 0.038(3) 0.077(4) 0.022(3) -0.001(3) 0.002(2) 0.033(3)
C31C 0.015(3) 0.028(3) 0.013(3) 0.004(2) 0.004(2) -0.005(2)
O1O 0.033(3) 0.143(7) 0.032(3) -0.012(4) -0.003(3) 0.036(4)
C28C 0.012(3) 0.026(3) 0.015(3) 0.003(2) 0.003(2) -0.003(2)
C29C 0.021(3) 0.021(3) 0.014(3) 0.000(2) 0.004(2) -0.001(2)
C42C 0.017(3) 0.014(3) 0.014(3) 0.000(2) -0.001(2) 0.000(2)
C41C 0.012(3) 0.018(3) 0.017(3) -0.001(2) 0.002(2) -0.004(2)
C37C 0.010(3) 0.018(3) 0.020(3) -0.001(2) 0.003(2) -0.001(2)
C6C 0.018(3) 0.023(3) 0.022(3) -0.001(2) 0.003(3) -0.001(2)
C35C 0.014(3) 0.029(3) 0.023(3) -0.006(3) 0.003(3) 0.000(2)
C1C 0.017(3) 0.018(3) 0.013(3) 0.003(2) 0.005(2) 0.004(2)
C7C 0.020(3) 0.018(3) 0.019(3) -0.001(2) 0.002(2) 0.001(2)
C38C 0.012(3) 0.018(3) 0.025(3) 0.001(2) 0.002(2) 0.000(2)
C40C 0.020(3) 0.022(3) 0.010(3) -0.003(2) 0.003(2) -0.002(2)
C34C 0.012(3) 0.020(3) 0.022(3) -0.002(2) -0.004(2) -0.002(2)
C25C 0.011(3) 0.019(3) 0.022(3) 0.001(2) 0.006(2) -0.004(2)
C33C 0.012(3) 0.020(3) 0.028(3) 0.000(2) -0.002(3) 0.006(2)
C12C 0.019(3) 0.018(3) 0.019(3) -0.003(2) 0.001(2) -0.004(2)
C36C 0.014(3) 0.022(3) 0.016(3) 0.003(2) 0.002(2) 0.001(2)
C32C 0.008(3) 0.023(3) 0.019(3) -0.005(2) 0.003(2) -0.002(2)
C11C 0.022(3) 0.016(3) 0.019(3) 0.003(2) 0.009(3) 0.001(2)
C30C 0.019(3) 0.025(3) 0.019(3) -0.001(2) 0.006(3) -0.002(2)
C39C 0.011(3) 0.031(3) 0.014(3) -0.001(2) -0.004(2) 0.006(2)
C13C 0.014(3) 0.017(3) 0.027(3) 0.002(2) 0.005(3) 0.003(2)
C26C 0.014(3) 0.022(3) 0.023(3) 0.002(2) 0.003(2) 0.002(2)
C27C 0.015(3) 0.021(3) 0.014(3) -0.001(2) 0.000(2) 0.003(2)
C5C 0.020(3) 0.028(3) 0.015(3) 0.001(2) 0.003(2) 0.003(3)
C24C 0.013(3) 0.033(4) 0.017(3) 0.001(3) -0.002(2) 0.003(3)
C14C 0.019(3) 0.022(3) 0.022(3) -0.001(2) 0.006(3) 0.000(2)
C18C 0.015(3) 0.028(3) 0.025(3) 0.005(3) 0.002(3) 0.000(3)
C10C 0.010(3) 0.021(3) 0.035(4) 0.003(3) -0.003(3) -0.003(2)
C2C 0.013(3) 0.039(4) 0.019(3) 0.000(3) -0.004(2) -0.003(3)
C8C 0.026(3) 0.020(3) 0.020(3) 0.000(2) 0.004(3) 0.001(3)
C3C 0.014(3) 0.032(4) 0.031(4) 0.003(3) 0.007(3) -0.002(3)
C19C 0.017(3) 0.035(4) 0.024(3) 0.001(3) -0.004(3) 0.001(3)
C17C 0.020(3) 0.033(4) 0.036(4) 0.002(3) -0.004(3) 0.004(3)
C4C 0.029(4) 0.032(4) 0.025(4) 0.003(3) 0.012(3) 0.000(3)
C9C 0.017(3) 0.021(3) 0.021(3) 0.000(2) -0.004(3) -0.006(2)
C15C 0.030(4) 0.020(3) 0.025(3) -0.002(3) 0.009(3) 0.001(3)
C16C 0.023(4) 0.033(4) 0.039(4) 0.000(3) 0.009(3) 0.004(3)
N3N 0.039(4) 0.135(8) 0.014(3) -0.014(4) -0.010(3) 0.037(4)
C48C 0.023(3) 0.024(3) 0.021(3) -0.002(3) -0.006(3) 0.002(3)
C23C 0.016(3) 0.033(4) 0.028(4) 0.002(3) 0.002(3) -0.002(3)
C45C 0.037(5) 0.058(5) 0.028(4) 0.001(4) -0.002(3) 0.020(4)
C51C 0.027(4) 0.036(4) 0.045(4) -0.008(3) 0.004(3) -0.004(3)
C22C 0.033(4) 0.061(5) 0.022(4) 0.004(3) 0.005(3) 0.009(4)
C43C 0.027(4) 0.088(7) 0.022(4) -0.006(4) -0.009(3) 0.026(4)
C20C 0.022(4) 0.071(6) 0.028(4) -0.001(4) -0.005(3) 0.008(4)
C21C 0.035(5) 0.073(6) 0.030(4) 0.010(4) -0.007(3) 0.013(4)
C50C 0.110(11) 0.071(8) 0.094(9) -0.016(7) -0.002(8) 0.011(7)
C49C 0.033(6) 0.099(10) 0.28(2) 0.117(12) -0.058(9) -0.021(6)
C46C 0.179(15) 0.048(7) 0.122(11) -0.039(7) 0.095(11) -0.050(8)
C47C 0.178(14) 0.028(5) 0.142(12) -0.017(6) 0.127(11) -0.016(6)

loop_
_atom_type_symbol
_atom_type_description
_atom_type_scat_dispersion_real
_atom_type_scat_dispersion_imag
_atom_type_scat_source
C C 0.0033 0.0016 'International Tables Vol C Tables 4.2.6.8 and 6.1.1.4'
H H 0.0000 0.0000 'International Tables Vol C Tables 4.2.6.8 and 6.1.1.4'
N N 0.0061 0.0033 'International Tables Vol C Tables 4.2.6.8 and 6.1.1.4'
O O 0.0106 0.0060 'International Tables Vol C Tables 4.2.6.8 and 6.1.1.4'

loop_
_geom_angle_atom_site_label_1
_geom_angle_atom_site_label_2
_geom_angle_atom_site_label_3
_geom_angle
C13C N2N C25C 125.7(5)
C24C N2N C25C 126.6(5)
C24C N2N C13C 107.7(5)
C1C N1N C31C 125.9(5)
C12C N1N C31C 123.3(5)
C12C N1N C1C 109.7(5)
C36C C31C N1N 120.4(5)
C36C C31C C32C 119.6(5)
C32C C31C N1N 120.0(5)
C29C C28C C42C 123.1(5)
C29C C28C C27C 119.0(6)
C27C C28C C42C 117.8(5)
C28C C29C H29C 119.0
C28C C29C C30C 122.0(6)
C30C C29C H29C 119.0
C41C C42C C28C 117.2(5)
C41C C42C C37C 120.9(5)
C37C C42C C28C 121.9(5)
C42C C41C H41C 120.1
C40C C41C C42C 119.7(5)
C40C C41C H41C 120.1
C42C C37C C34C 123.6(5)
C38C C37C C42C 117.8(5)
C38C C37C C34C 118.5(5)
C1C C6C C7C 106.0(5)
C5C C6C C1C 119.6(6)
C5C C6C C7C 134.4(6)
C34C C35C H35C 119.5
C36C C35C H35C 119.5
C36C C35C C34C 121.0(6)
N1N C1C C6C 108.5(5)
C2C C1C N1N 129.6(5)
C2C C1C C6C 121.8(5)
C12C C7C C6C 108.3(5)
C8C C7C C6C 132.8(6)
C8C C7C C12C 118.9(5)
C37C C38C H38C 119.7
C39C C38C C37C 120.6(5)
C39C C38C H38C 119.7
C41C C40C C39C 119.7(5)
C41C C40C C45C 132.9(6)
C39C C40C C45C 107.3(5)
C35C C34C C37C 121.2(5)
C33C C34C C37C 119.7(5)
C33C C34C C35C 119.0(6)
N2N C25C C30C 122.0(5)
C26C C25C N2N 119.8(5)
C26C C25C C30C 118.2(5)
C34C C33C H33C 120.1
C34C C33C C32C 119.8(5)
C32C C33C H33C 120.1
N1N C12C C7C 107.5(5)
C11C C12C N1N 130.8(5)
C11C C12C C7C 121.7(5)
C31C C36C H36C 119.7
C35C C36C C31C 120.6(6)
C35C C36C H36C 119.7
C31C C32C C33C 120.0(5)
C31C C32C H32C 120.0
C33C C32C H32C 120.0
C12C C11C H11C 121.4
C12C C11C C10C 117.3(5)
C10C C11C H11C 121.4
C29C C30C C25C 120.0(6)
C29C C30C H30C 120.0
C25C C30C H30C 120.0
C38C C39C C40C 121.2(5)
C38C C39C C43C 130.9(6)
C40C C39C C43C 107.9(5)
N2N C13C C14C 129.3(5)
C18C C13C N2N 108.6(5)
C18C C13C C14C 122.0(5)
C25C C26C H26C 120.1
C25C C26C C27C 119.7(5)
C27C C26C H26C 120.1
C28C C27C C26C 120.9(5)
C28C C27C H27C 119.6
C26C C27C H27C 119.6
C6C C5C H5C 120.3
C6C C5C C4C 119.4(6)
C4C C5C H5C 120.3
N2N C24C C19C 109.4(5)
N2N C24C C23C 129.4(5)
C23C C24C C19C 121.2(6)
C13C C14C H14C 121.9
C15C C14C C13C 116.3(6)
C15C C14C H14C 121.9
C13C C18C C19C 109.1(5)
C13C C18C C17C 120.5(6)
C17C C18C C19C 130.4(6)
C11C C10C H10C 118.8
C9C C10C C11C 122.5(6)
C9C C10C H10C 118.8
C1C C2C H2C 121.4
C3C C2C C1C 117.2(6)
C3C C2C H2C 121.4
C7C C8C H8C 121.0
C9C C8C C7C 118.0(6)
C9C C8C H8C 121.0
C2C C3C H3C 118.7
C2C C3C C4C 122.6(6)
C4C C3C H3C 118.7
C18C C19C C24C 105.2(5)
C20C C19C C24C 118.3(6)
C20C C19C C18C 136.6(6)
C18C C17C H17C 121.2
C18C C17C C16C 117.6(6)
C16C C17C H17C 121.2
C5C C4C H4C 120.4
C3C C4C C5C 119.2(6)
C3C C4C H4C 120.4
C10C C9C H9C 119.2
C8C C9C C10C 121.6(6)
C8C C9C H9C 119.2
C14C C15C H15C 118.8
C16C C15C C14C 122.3(6)
C16C C15C H15C 118.8
C17C C16C H16C 119.4
C15C C16C C17C 121.3(6)
C15C C16C H16C 119.4
C45C N3N C46C 126.3(7)
C43C N3N C45C 113.8(6)
C43C N3N C46C 117.8(7)
H48A C48C H48B 106.0
C49C C48C H48A 105.4
C49C C48C H48B 105.4
C49C C48C C47C 127.7(9)
C47C C48C H48A 105.4
C47C C48C H48B 105.4
C24C C23C H23C 121.7
C22C C23C C24C 116.6(6)
C22C C23C H23C 121.7
O2O C45C C40C 128.1(7)
O2O C45C N3N 125.9(7)
N3N C45C C40C 105.9(6)
H51A C51C H51B 109.5
H51A C51C H51C 109.5
H51B C51C H51C 109.5
C50C C51C H51A 109.5
C50C C51C H51B 109.5
C50C C51C H51C 109.5
C23C C22C H22C 118.7
C23C C22C C21C 122.6(7)
C21C C22C H22C 118.7
O1O C43C C39C 126.6(7)
O1O C43C N3N 128.3(7)
N3N C43C C39C 105.0(6)
C19C C20C H20C 119.0
C21C C20C C19C 122.1(7)
C21C C20C H20C 119.0
C22C C21C H21C 120.3
C20C C21C C22C 119.3(7)
C20C C21C H21C 120.3
C51C C50C H50C 119.9
C49C C50C C51C 120.1(14)
C49C C50C H50C 119.9
C48C C49C H49C 114.8
C50C C49C C48C 130.5(17)
C50C C49C H49C 114.8
N3N C46C H46C 132.1
C47C C46C N3N 95.7(10)
C47C C46C H46C 132.1
C48C C47C H47C 131.1
C46C C47C C48C 97.8(10)
C46C C47C H47C 131.1

loop_
_geom_bond_atom_site_label_1
_geom_bond_atom_site_label_2
_geom_bond_distance
N2N C25C 1.407(7)
N2N C13C 1.402(7)
N2N C24C 1.383(7)
N1N C31C 1.422(7)
N1N C1C 1.403(7)
N1N C12C 1.390(7)
O2O C45C 1.219(9)
C31C C36C 1.383(8)
C31C C32C 1.392(8)
O1O C43C 1.208(9)
C28C C29C 1.362(8)
C28C C42C 1.528(8)
C28C C27C 1.384(8)
C29C H29C 0.9300
C29C C30C 1.366(9)
C42C C41C 1.382(8)
C42C C37C 1.425(8)
C41C H41C 0.9300
C41C C40C 1.374(8)
C37C C38C 1.393(8)
C37C C34C 1.490(8)
C6C C1C 1.427(8)
C6C C7C 1.444(8)
C6C C5C 1.361(8)
C35C H35C 0.9300
C35C C34C 1.403(8)
C35C C36C 1.365(8)
C1C C2C 1.382(8)
C7C C12C 1.427(8)
C7C C8C 1.420(8)
C38C H38C 0.9300
C38C C39C 1.363(8)
C40C C39C 1.398(8)
C40C C45C 1.493(9)
C34C C33C 1.384(8)
C25C C30C 1.420(8)
C25C C26C 1.394(8)
C33C H33C 0.9300
C33C C32C 1.409(9)
C12C C11C 1.383(8)
C36C H36C 0.9300
C32C H32C 0.9300
C11C H11C 0.9300
C11C C10C 1.383(9)
C30C H30C 0.9300
C39C C43C 1.521(9)
C13C C14C 1.428(9)
C13C C18C 1.385(9)
C26C H26C 0.9300
C26C C27C 1.397(8)
C27C H27C 0.9300
C5C H5C 0.9300
C5C C4C 1.409(9)
C24C C19C 1.431(8)
C24C C23C 1.416(9)
C14C H14C 0.9300
C14C C15C 1.387(8)
C18C C19C 1.419(9)
C18C C17C 1.406(9)
C10C H10C 0.9300
C10C C9C 1.377(9)
C2C H2C 0.9300
C2C C3C 1.369(9)
C8C H8C 0.9300
C8C C9C 1.376(8)
C3C H3C 0.9300
C3C C4C 1.400(9)
C19C C20C 1.380(9)
C17C H17C 0.9300
C17C C16C 1.408(10)
C4C H4C 0.9300
C9C H9C 0.9300
C15C H15C 0.9300
C15C C16C 1.383(9)
C16C H16C 0.9300
N3N C45C 1.392(10)
N3N C43C 1.363(10)
N3N C46C 1.719(16)
C48C H48A 0.9700
C48C H48B 0.9700
C48C C49C 1.450(12)
C48C C47C 1.720(17)
C23C H23C 0.9300
C23C C22C 1.387(9)
C51C H51A 0.9600
C51C H51B 0.9600
C51C H51C 0.9600
C51C C50C 1.552(16)
C22C H22C 0.9300
C22C C21C 1.408(10)
C20C H20C 0.9300
C20C C21C 1.353(11)
C21C H21C 0.9300
C50C H50C 0.9300
C50C C49C 1.272(17)
C49C H49C 0.9300
C46C H46C 0.9300
C46C C47C 1.305(16)
C47C H47C 0.9300

loop_
_geom_torsion_atom_site_label_1
_geom_torsion_atom_site_label_2
_geom_torsion_atom_site_label_3
_geom_torsion_atom_site_label_4
_geom_torsion
N2N C25C C30C C29C -178.1(5)
N2N C25C C26C C27C 174.6(5)
N2N C13C C14C C15C -176.9(6)
N2N C13C C18C C19C -3.1(7)
N2N C13C C18C C17C 178.1(6)
N2N C24C C19C C18C -2.1(7)
N2N C24C C19C C20C 178.3(6)
N2N C24C C23C C22C -177.9(7)
N1N C31C C36C C35C 177.1(5)
N1N C31C C32C C33C -177.7(5)
N1N C1C C2C C3C -177.7(6)
N1N C12C C11C C10C -179.1(6)
C31C N1N C1C C6C 169.0(5)
C31C N1N C1C C2C -11.2(10)
C31C N1N C12C C7C -169.3(5)
C31C N1N C12C C11C 10.2(10)
C28C C29C C30C C25C 3.2(9)
C28C C42C C41C C40C 177.1(5)
C28C C42C C37C C38C -175.6(5)
C28C C42C C37C C34C 7.9(8)
C29C C28C C42C C41C -127.4(6)
C29C C28C C42C C37C 53.2(8)
C29C C28C C27C C26C -1.2(8)
C42C C28C C29C C30C 173.7(5)
C42C C28C C27C C26C -177.6(5)
C42C C41C C40C C39C 0.7(9)
C42C C41C C40C C45C 176.0(7)
C42C C37C C38C C39C -3.8(9)
C42C C37C C34C C35C 39.8(8)
C42C C37C C34C C33C -144.3(6)
C41C C42C C37C C38C 4.9(8)
C41C C42C C37C C34C -171.5(5)
C41C C40C C39C C38C 0.4(9)
C41C C40C C39C C43C 179.1(6)
C41C C40C C45C O2O 0.3(14)
C41C C40C C45C N3N -176.6(7)
C37C C42C C41C C40C -3.4(8)
C37C C38C C39C C40C 1.2(9)
C37C C38C C39C C43C -177.1(7)
C37C C34C C33C C32C -179.0(5)
C6C C1C C2C C3C 2.1(9)
C6C C7C C12C N1N 0.3(7)
C6C C7C C12C C11C -179.3(5)
C6C C7C C8C C9C 179.4(6)
C6C C5C C4C C3C -2.1(9)
C35C C34C C33C C32C -3.1(9)
C1C N1N C31C C36C 127.0(6)
C1C N1N C31C C32C -54.9(8)
C1C N1N C12C C7C -0.4(6)
C1C N1N C12C C11C 179.2(6)
C1C C6C C7C C12C 0.0(7)
C1C C6C C7C C8C -178.3(6)
C1C C6C C5C C4C 1.7(9)
C1C C2C C3C C4C -2.5(10)
C7C C6C C1C N1N -0.2(6)
C7C C6C C1C C2C 180.0(6)
C7C C6C C5C C4C 179.4(6)
C7C C12C C11C C10C 0.4(9)
C7C C8C C9C C10C -1.5(9)
C38C C37C C34C C35C -136.5(6)
C38C C37C C34C C33C 39.3(8)
C38C C39C C43C O1O -2.5(15)
C38C C39C C43C N3N 175.0(7)
C40C C39C C43C O1O 179.1(9)
C40C C39C C43C N3N -3.5(9)
C34C C37C C38C C39C 172.8(5)
C34C C35C C36C C31C -0.5(9)
C34C C33C C32C C31C 1.6(9)
C25C N2N C13C C14C -2.7(10)
C25C N2N C13C C18C 179.9(5)
C25C N2N C24C C19C -177.9(5)
C25C N2N C24C C23C -0.7(11)
C25C C26C C27C C28C 4.2(9)
C12C N1N C31C C36C -65.9(8)
C12C N1N C31C C32C 112.3(6)
C12C N1N C1C C6C 0.4(6)
C12C N1N C1C C2C -179.8(6)
C12C C7C C8C C9C 1.3(8)
C12C C11C C10C C9C -0.5(9)
C36C C31C C32C C33C 0.5(9)
C36C C35C C34C C37C 178.4(5)
C36C C35C C34C C33C 2.6(9)
C32C C31C C36C C35C -1.0(9)
C11C C10C C9C C8C 1.1(9)
C30C C25C C26C C27C -3.4(8)
C39C C40C C45C O2O 175.9(8)
C39C C40C C45C N3N -1.0(9)
C13C N2N C25C C30C 130.3(6)
C13C N2N C25C C26C -47.6(8)
C13C N2N C24C C19C 0.3(7)
C13C N2N C24C C23C 177.4(6)
C13C C14C C15C C16C 0.8(9)
C13C C18C C19C C24C 3.1(7)
C13C C18C C19C C20C -177.4(8)
C13C C18C C17C C16C -2.0(10)
C26C C25C C30C C29C -0.2(9)
C27C C28C C29C C30C -2.5(9)
C27C C28C C42C C41C 48.9(7)
C27C C28C C42C C37C -130.6(6)
C5C C6C C1C N1N 178.1(5)
C5C C6C C1C C2C -1.8(9)
C5C C6C C7C C12C -177.9(7)
C5C C6C C7C C8C 3.9(12)
C24C N2N C25C C30C -51.9(9)
C24C N2N C25C C26C 130.2(6)
C24C N2N C13C C14C 179.1(6)
C24C N2N C13C C18C 1.7(7)
C24C C19C C20C C21C -0.7(12)
C24C C23C C22C C21C 0.9(11)
C14C C13C C18C C19C 179.3(6)
C14C C13C C18C C17C 0.5(10)
C14C C15C C16C C17C -2.4(10)
C18C C13C C14C C15C 0.1(9)
C18C C19C C20C C21C 179.9(8)
C18C C17C C16C C15C 2.9(10)
C2C C3C C4C C5C 2.5(10)
C8C C7C C12C N1N 178.8(5)
C8C C7C C12C C11C -0.8(9)
C19C C24C C23C C22C -1.0(10)
C19C C18C C17C C16C 179.5(7)
C19C C20C C21C C22C 0.6(13)
C17C C18C C19C C24C -178.2(7)
C17C C18C C19C C20C 1.3(14)
N3N C46C C47C C48C 173.7(6)
C23C C24C C19C C18C -179.5(6)
C23C C24C C19C C20C 0.9(10)
C23C C22C C21C C20C -0.7(13)
C45C C40C C39C C38C -175.9(6)
C45C C40C C39C C43C 2.7(8)
C45C N3N C43C O1O -179.6(10)
C45C N3N C43C C39C 3.0(11)
C45C N3N C46C C47C 97.4(11)
C51C C50C C49C C48C 172.8(11)
C43C N3N C45C O2O -178.4(9)
C43C N3N C45C C40C -1.4(11)
C43C N3N C46C C47C -100.1(10)
C49C C48C C47C C46C -60.8(12)
C46C N3N C45C O2O -15.3(15)
C46C N3N C45C C40C 161.7(8)
C46C N3N C43C O1O 15.7(16)
C46C N3N C43C C39C -161.6(7)
C47C C48C C49C C50C -179.3(13)
